data_1525921
loop_
_publ_author_name
'Marquart, R.'
'Kennedy, B.J.'
'Shimakawa, Y.'

_publ_section_title
;
 Cation disorder in the ferroelectric oxides A Bi2 Ta2 O9, A = Ca, Sr, Ba
;
_journal_name_full 'Journal of Solid State Chemistry'
_journal_page_first 174
_journal_page_last 177
_journal_volume 160
_journal_year 2001
_chemical_formula_sum 'Ba Bi2 O9 Ta2'
_chemical_name_systematic 'Ba (Bi2 Ta2 O9)'
_space_group_IT_number 139
_symmetry_space_group_name_Hall '-I 4 2'
_symmetry_space_group_name_H-M 'I 4/m m m'
_cell_angle_alpha 90
_cell_angle_beta 90
_cell_angle_gamma 90
_cell_formula_units_Z 2
_cell_length_a 3.9355
_cell_length_b 3.9355
_cell_length_c 25.5686
_cell_volume 396.011
_citation_journal_id_ASTM JSSCBI
_cod_data_source_file Marquart_JSSCBI_2001_1609.cif
_cod_data_source_block Ba1Bi2O9Ta2
_cod_original_cell_volume 396.0106
_cod_original_formula_sum 'Ba1 Bi2 O9 Ta2'
_cod_database_code 1525921

loop_
_symmetry_equiv_pos_as_xyz
x,y,z
-y,x,z
-x,-y,z
y,-x,z
x,-y,-z
y,x,-z
-x,y,-z
-y,-x,-z
-x,-y,-z
y,-x,-z
x,y,-z
-y,x,-z
-x,y,z
-y,-x,z
x,-y,z
y,x,z
x+1/2,y+1/2,z+1/2
-y+1/2,x+1/2,z+1/2
-x+1/2,-y+1/2,z+1/2
y+1/2,-x+1/2,z+1/2
x+1/2,-y+1/2,-z+1/2
y+1/2,x+1/2,-z+1/2
-x+1/2,y+1/2,-z+1/2
-y+1/2,-x+1/2,-z+1/2
-x+1/2,-y+1/2,-z+1/2
y+1/2,-x+1/2,-z+1/2
x+1/2,y+1/2,-z+1/2
-y+1/2,x+1/2,-z+1/2
-x+1/2,y+1/2,z+1/2
-y+1/2,-x+1/2,z+1/2
x+1/2,-y+1/2,z+1/2
y+1/2,x+1/2,z+1/2

loop_
_atom_site_label
_atom_site_type_symbol
_atom_site_fract_x
_atom_site_fract_y
_atom_site_fract_z
_atom_site_occupancy
_atom_site_U_iso_or_equiv
Ba2 Ba+2 0 0 0.20171 0.22 0.0
O1 O-2 0 0 0.5 1 0.0
O2 O-2 0 0 0.3424 1 0.0
O4 O-2 0 0.5 0.417 1 0.0
Bi1 Bi+3 0 0 0 0.439 0.0
O3 O-2 0 0.5 0.25 1 0.0
Ta1 Ta+5 0 0 0.41193 1 0.0
Ba1 Ba+2 0 0 0 0.561 0.0
Bi2 Bi+3 0 0 0.20171 0.78 0.0
